data_2200035
loop_
_publ_author_name
'Baggio, Ricardo'
'Garland, Maria Teresa'
'Atria, Ana Mar\'ia'
'Hidalgo, Oscar'
'Solezi, Santiago'

_publ_section_title
;
 {2,2'-[1,2-Phenylenebis(nitrilomethylidyne)]diphenolato}copper(II)
 dichloromethane solvate
;
_journal_issue 1
_journal_name_full 'Acta Crystallographica Section E'
_journal_page_first m19
_journal_page_last m20
_journal_paper_doi 10.1107/S1600536800019668
_journal_volume 57
_journal_year 2001
_chemical_formula_iupac '[Cu (C20 H14 N2 O2)], C H2 Cl2'
_chemical_formula_moiety 'C20 H14 Cu N2 O2, C H2 Cl2'
_chemical_formula_sum 'C21 H16 Cl2 Cu N2 O2'
_chemical_formula_weight 462.80
_chemical_name_systematic
;
{2,2'-[1,2-Phenylenebis(nitrilomethylidyne)]diphenolato}copper(II)
dichloromethane solvate
;
_space_group_IT_number 9
_symmetry_cell_setting monoclinic
_symmetry_space_group_name_Hall 'C -2yc'
_symmetry_space_group_name_H-M 'C 1 c 1'
_audit_creation_method SHELXL-97
_cell_angle_alpha 90.00
_cell_angle_beta 111.59(2)
_cell_angle_gamma 90.00
_cell_formula_units_Z 4
_cell_length_a 15.787(3)
_cell_length_b 14.359(3)
_cell_length_c 9.1630(15)
_cell_measurement_reflns_used 25
_cell_measurement_temperature 293(2)
_cell_measurement_theta_max 12.5
_cell_measurement_theta_min 7.5
_cell_volume 1931.4(7)
_computing_cell_refinement P3/P4-PC
_computing_data_collection 'P3/P4-PC (Siemens, 1991)'
_computing_data_reduction 'XDISK in SHELXTL/PC (Sheldrick, 1994)'
_computing_molecular_graphics 'XP in SHELXTL/PC (Sheldrick, 1994)'
_computing_publication_material
;
SHELXTL and PARST (Nardelli, 1983)
;
_computing_structure_refinement 'SHELXL97 (Sheldrick, 1997)'
_computing_structure_solution 'SHELXS97 (Sheldrick, 1997)'
_diffrn_ambient_temperature 293(2)
_diffrn_measured_fraction_theta_full .467
_diffrn_measured_fraction_theta_max .467
_diffrn_measurement_device_type 'Siemens R3m'
_diffrn_measurement_method \w/2\q
_diffrn_radiation_monochromator graphite
_diffrn_radiation_source 'fine-focus sealed tube'
_diffrn_radiation_type MoK\a
_diffrn_radiation_wavelength .71073
_diffrn_reflns_av_R_equivalents .043
_diffrn_reflns_av_sigmaI/netI .061
_diffrn_reflns_limit_h_max 18
_diffrn_reflns_limit_h_min -18
_diffrn_reflns_limit_k_max 17
_diffrn_reflns_limit_k_min -17
_diffrn_reflns_limit_l_max 10
_diffrn_reflns_limit_l_min 0
_diffrn_reflns_number 3419
_diffrn_reflns_theta_full 25.0
_diffrn_reflns_theta_max 25.0
_diffrn_reflns_theta_min 1.98
_diffrn_standards_decay_% 4.8
_diffrn_standards_interval_count 98
_diffrn_standards_number 2
_exptl_absorpt_coefficient_mu 1.43
_exptl_absorpt_correction_T_max .84
_exptl_absorpt_correction_T_min .80
_exptl_absorpt_correction_type '\y scan'
_exptl_absorpt_process_details '(SHELXTL/PC; Sheldrick, 1994)'
_exptl_crystal_colour red--brown
_exptl_crystal_density_diffrn 1.591
_exptl_crystal_density_method 'not measured'
_exptl_crystal_description prism
_exptl_crystal_F_000 940
_exptl_crystal_size_max .15
_exptl_crystal_size_mid .12
_exptl_crystal_size_min .10
_refine_diff_density_max .49
_refine_diff_density_min -.34
_refine_ls_abs_structure_details 'Flack (1983); 119 Friedel pairs'
_refine_ls_abs_structure_Flack -.01(3)
_refine_ls_extinction_method none
_refine_ls_goodness_of_fit_ref 1.02
_refine_ls_hydrogen_treatment mixed
_refine_ls_matrix_type full
_refine_ls_number_parameters 262
_refine_ls_number_reflns 1718
_refine_ls_number_restraints 3
_refine_ls_restrained_S_all 1.01
_refine_ls_R_factor_all .074
_refine_ls_R_factor_gt .048
_refine_ls_shift/su_max .002
_refine_ls_shift/su_mean .001
_refine_ls_structure_factor_coef Fsqd
_refine_ls_weighting_details 'w = 1/[\s^2^(Fo^2^)+(0.061P)^2^] where P = (Fo^2^+2Fc^2^)/3'
_refine_ls_weighting_scheme calc
_refine_ls_wR_factor_ref .108
_reflns_number_gt 1308
_reflns_number_total 1718
_reflns_threshold_expression I>2\s(I)
_cod_data_source_file cf6024.cif
_cod_data_source_block I
_cod_original_cell_volume 1931.5(6)
_cod_original_sg_symbol_H-M 'C c'
_cod_database_code 2200035
_cod_database_fobs_code 2200035

loop_
_symmetry_equiv_pos_as_xyz
'x, y, z'
'x, -y, z+1/2'
'x+1/2, y+1/2, z'
'x+1/2, -y+1/2, z+1/2'

loop_
_atom_site_label
_atom_site_fract_x
_atom_site_fract_y
_atom_site_fract_z
_atom_site_U_iso_or_equiv
_atom_site_adp_type
_atom_site_calc_flag
_atom_site_refinement_flags
_atom_site_occupancy
_atom_site_disorder_assembly
_atom_site_disorder_group
_atom_site_type_symbol
Cu1 .02223(9) .42130(7) .18066(14) .0481(3) Uani d . 1 . . Cu
O1 .1030(4) .4909(5) .1118(9) .060(2) Uani d . 1 . . O
O2 .0606(5) .3127(5) .1040(9) .059(2) Uani d . 1 . . O
N1 -.0269(5) .5305(7) .2483(10) .049(2) Uani d . 1 . . N
N2 -.0589(5) .3541(6) .2600(10) .048(2) Uani d . 1 . . N
C1 .1104(6) .5799(7) .1092(12) .055(3) Uani d . 1 . . C
C2 .1680(7) .6185(7) .0354(13) .058(3) Uani d . 1 . . C
H2A .1977 .5783 -.0095 .070 Uiso calc R 1 . . H
C3 .1811(7) .7127(8) .0285(14) .070(3) Uani d . 1 . . C
H3A .2197 .7359 -.0189 .083 Uiso calc R 1 . . H
C4 .1356(7) .7729(8) .0937(14) .073(3) Uani d . 1 . . C
H4A .1448 .8367 .0905 .088 Uiso calc R 1 . . H
C5 .0788(7) .7413(7) .1610(13) .070(3) Uani d . 1 . . C
H5A .0487 .7834 .2020 .083 Uiso calc R 1 . . H
C6 .0640(7) .6447(7) .1704(13) .047(3) Uani d . 1 . . C
C7 .0005(6) .6155(7) .2412(13) .049(3) Uani d . 1 . . C
H7A -.0231 .6618 .2862 .058 Uiso calc R 1 . . H
C8 -.0939(6) .5089(7) .3089(12) .050(2) Uani d . 1 . . C
C9 -.1442(7) .5740(7) .3569(13) .060(3) Uani d . 1 . . C
H9A -.1330 .6374 .3536 .072 Uiso calc R 1 . . H
C10 -.2102(6) .5433(8) .4086(13) .066(3) Uani d . 1 . . C
H10A -.2437 .5869 .4396 .079 Uiso calc R 1 . . H
C11 -.2284(7) .4518(8) .4163(15) .069(3) Uani d . 1 . . C
H11A -.2745 .4334 .4506 .083 Uiso calc R 1 . . H
C12 -.1783(6) .3856(7) .3731(13) .058(3) Uani d . 1 . . C
H12A -.1895 .3226 .3809 .069 Uiso calc R 1 . . H
C13 -.1107(5) .4140(7) .3176(10) .045(2) Uani d . 1 . . C
C14 -.0631(6) .2633(7) .2629(12) .054(2) Uani d . 1 . . C
H14A -.1016 .2376 .3085 .064 Uiso calc R 1 . . H
C15 -.0168(8) .2024(9) .2056(15) .054(3) Uani d . 1 . . C
C16 -.0296(8) .1040(9) .2224(18) .074(4) Uani d . 1 . . C
H16A -.0697 .0855 .2701 .089 Uiso calc R 1 . . H
C17 .0142(10) .0367(6) .172(2) .082(3) Uani d . 1 . . C
H17A .0064 -.0260 .1893 .098 Uiso calc R 1 . . H
C18 .0706(9) .0638(8) .0941(16) .074(4) Uani d . 1 . . C
H18A .0999 .0188 .0568 .089 Uiso calc R 1 . . H
C19 .0834(6) .1548(7) .0720(14) .065(3) Uani d . 1 . . C
H19A .1207 .1708 .0175 .078 Uiso calc R 1 . . H
C20 .0427(8) .2264(8) .1276(16) .058(4) Uani d . 1 . . C
C1X .2638(9) .3553(14) .112(2) .133(6) Uani d D 1 . . C
H1XA .241(2) .297(2) .0918(15) .40(13) Uiso d D 1 . . H
H1XB .2240(19) .397(3) .1198(19) .11(3) Uiso d D 1 . . H
Cl1X .3001(3) .3872(4) -.0303(6) .1333(16) Uani d . 1 . . Cl
Cl2X .3454(3) .3480(4) .2994(6) .1506(17) Uani d . 1 . . Cl

loop_
_atom_site_aniso_label
_atom_site_aniso_U_11
_atom_site_aniso_U_22
_atom_site_aniso_U_33
_atom_site_aniso_U_12
_atom_site_aniso_U_13
_atom_site_aniso_U_23
Cu1 .0462(4) .0484(5) .0553(6) -.0015(6) .0254(4) -.0020(7)
O1 .062(4) .048(4) .076(5) -.008(3) .031(4) .002(4)
O2 .065(4) .046(4) .079(6) .004(3) .042(4) .002(4)
N1 .050(5) .054(5) .043(5) -.002(4) .019(4) -.003(4)
N2 .044(5) .052(5) .050(5) -.006(3) .022(4) -.004(4)
C1 .047(5) .055(6) .063(7) -.009(5) .021(5) .007(6)
C2 .058(6) .053(6) .069(8) -.008(5) .029(6) .000(6)
C3 .064(6) .083(8) .069(8) -.019(5) .034(6) -.003(6)
C4 .077(7) .069(7) .072(8) -.039(6) .025(6) -.003(6)
C5 .072(7) .067(7) .069(8) -.006(6) .026(6) -.009(6)
C6 .050(6) .043(6) .045(7) -.019(5) .014(5) -.012(5)
C7 .046(6) .046(6) .045(7) .009(5) .006(5) -.010(5)
C8 .043(4) .062(7) .047(6) .012(5) .020(4) -.005(5)
C9 .067(6) .054(6) .069(8) .010(5) .039(6) -.002(6)
C10 .049(5) .080(7) .072(8) .014(5) .029(5) -.012(6)
C11 .053(6) .080(7) .082(9) .002(5) .036(6) -.003(7)
C12 .051(5) .067(6) .064(7) -.009(4) .030(5) -.009(5)
C13 .041(4) .057(6) .042(5) .001(4) .023(4) -.006(5)
C14 .052(5) .057(6) .058(7) -.007(5) .027(5) -.007(5)
C15 .058(6) .054(6) .061(8) .004(5) .033(6) -.004(6)
C16 .072(8) .053(6) .107(12) -.013(6) .045(8) -.010(7)
C17 .102(8) .050(5) .107(9) -.009(9) .054(8) -.003(9)
C18 .083(8) .064(7) .080(10) .013(6) .036(7) .001(7)
C19 .069(6) .061(6) .071(8) .009(5) .035(6) .009(6)
C20 .057(7) .067(8) .049(7) .000(5) .018(6) -.015(6)
C1X .072(8) .180(17) .170(19) .035(10) .071(11) .055(13)
Cl1X .130(3) .171(4) .110(4) .006(3) .057(3) -.019(3)
Cl2X .138(3) .188(4) .113(4) .007(3) .031(3) .030(3)

loop_
_atom_type_symbol
_atom_type_description
_atom_type_scat_dispersion_real
_atom_type_scat_dispersion_imag
_atom_type_scat_source
C C .0033 .0016 'International Tables Vol C Tables 4.2.6.8 and 6.1.1.4'
H H .0000 .0000 'International Tables Vol C Tables 4.2.6.8 and 6.1.1.4'
N N .0061 .0033 'International Tables Vol C Tables 4.2.6.8 and 6.1.1.4'
O O .0106 .0060 'International Tables Vol C Tables 4.2.6.8 and 6.1.1.4'
Cu Cu .3201 1.2651 'International Tables Vol C Tables 4.2.6.8 and 6.1.1.4'
Cl Cl .1484 .1585 'International Tables Vol C Tables 4.2.6.8 and 6.1.1.4'

loop_
_geom_angle_atom_site_label_1
_geom_angle_atom_site_label_2
_geom_angle_atom_site_label_3
_geom_angle
O2 Cu1 O1 88.0(3)
O2 Cu1 N2 94.2(4)
O1 Cu1 N2 177.2(4)
O2 Cu1 N1 175.5(4)
O1 Cu1 N1 94.4(4)
N2 Cu1 N1 83.5(4)
C1 O1 Cu1 127.3(8)
C20 O2 Cu1 126.9(8)
C7 N1 C8 122.8(9)
C7 N1 Cu1 123.9(7)
C8 N1 Cu1 113.3(7)
C14 N2 C13 123.9(9)
C14 N2 Cu1 123.3(7)
C13 N2 Cu1 112.8(6)
O1 C1 C6 125.5(10)
O1 C1 C2 118.2(11)
C6 C1 C2 116.3(10)
C3 C2 C1 122.4(11)
C3 C2 H2A 118.7
C1 C2 H2A 118.8
C2 C3 C4 118.7(10)
C2 C3 H3A 120.7
C4 C3 H3A 120.6
C5 C4 C3 121.8(10)
C5 C4 H4A 119.1
C3 C4 H4A 119.2
C4 C5 C6 120.9(11)
C4 C5 H5A 119.6
C6 C5 H5A 119.5
C5 C6 C1 119.8(11)
C5 C6 C7 118.1(11)
C1 C6 C7 122.1(9)
N1 C7 C6 126.4(9)
N1 C7 H7A 116.8
C6 C7 H7A 116.8
C9 C8 C13 119.5(9)
C9 C8 N1 125.2(9)
C13 C8 N1 115.3(8)
C10 C9 C8 119.2(9)
C10 C9 H9A 120.5
C8 C9 H9A 120.4
C11 C10 C9 122.4(10)
C11 C10 H10A 118.8
C9 C10 H10A 118.8
C10 C11 C12 119.8(11)
C10 C11 H11A 120.1
C12 C11 H11A 120.1
C11 C12 C13 119.8(9)
C11 C12 H12A 120.1
C13 C12 H12A 120.1
C8 C13 C12 119.3(8)
C8 C13 N2 115.1(8)
C12 C13 N2 125.5(8)
N2 C14 C15 126.4(11)
N2 C14 H14A 116.8
C15 C14 H14A 116.8
C14 C15 C20 126.0(13)
C14 C15 C16 118.0(12)
C20 C15 C16 116.0(12)
C17 C16 C15 123.2(13)
C17 C16 H16A 118.4
C15 C16 H16A 118.4
C16 C17 C18 118.5(11)
C16 C17 H17A 120.8
C18 C17 H17A 120.7
C19 C18 C17 120.6(12)
C19 C18 H18A 119.7
C17 C18 H18A 119.7
C18 C19 C20 122.8(12)
C18 C19 H19A 118.7
C20 C19 H19A 118.5
O2 C20 C19 118.7(13)
O2 C20 C15 122.6(12)
C19 C20 C15 118.8(13)
Cl1X C1X Cl2X 116.6(8)
Cl1X C1X H1XA 108.5(17)
Cl2X C1X H1XA 104.1(17)
Cl1X C1X H1XB 109.2(17)
Cl2X C1X H1XB 104.5(17)
H1XA C1X H1XB 114(3)
C1X Cl2X H1XA 24.2(10)

loop_
_geom_bond_atom_site_label_1
_geom_bond_atom_site_label_2
_geom_bond_site_symmetry_2
_geom_bond_distance
_geom_bond_publ_flag
Cu1 O2 . 1.899(7) ?
Cu1 O1 . 1.902(7) ?
Cu1 N2 . 1.945(8) ?
Cu1 N1 . 1.949(9) ?
O1 C1 . 1.285(12) ?
O2 C20 . 1.306(14) ?
N1 C7 . 1.305(14) ?
N1 C8 . 1.397(12) ?
N2 C14 . 1.306(13) ?
N2 C13 . 1.416(12) ?
C1 C6 . 1.422(16) ?
C1 C2 . 1.428(14) ?
C2 C3 . 1.374(14) ?
C2 H2A . .9300 ?
C3 C4 . 1.392(15) ?
C3 H3A . .9300 ?
C4 C5 . 1.340(14) ?
C4 H4A . .9300 ?
C5 C6 . 1.413(14) ?
C5 H5A . .9300 ?
C6 C7 . 1.442(13) ?
C7 H7A . .9300 ?
C8 C9 . 1.399(13) ?
C8 C13 . 1.397(13) ?
C9 C10 . 1.365(14) ?
C9 H9A . .9300 ?
C10 C11 . 1.353(14) ?
C10 H10A . .9300 ?
C11 C12 . 1.383(14) ?
C11 H11A . .9300 ?
C12 C13 . 1.402(12) ?
C12 H12A . .9300 ?
C14 C15 . 1.363(16) ?
C14 H14A . .9300 ?
C15 C20 . 1.416(14) ?
C15 C16 . 1.444(18) ?
C16 C17 . 1.36(2) ?
C16 H16A . .9300 ?
C17 C18 . 1.385(19) ?
C17 H17A . .9300 ?
C18 C19 . 1.350(15) ?
C18 H18A . .9300 ?
C19 C20 . 1.403(15) ?
C19 H19A . .9300 ?
C1X Cl1X . 1.671(17) ?
C1X Cl2X . 1.729(19) ?
C1X H1XA . .90(3) ?
C1X H1XB . .89(4) ?
Cl2X H1XA . 2.135(17) ?

loop_
_geom_hbond_atom_site_label_D
_geom_hbond_atom_site_label_H
_geom_hbond_atom_site_label_A
_geom_hbond_site_symmetry_A
_geom_hbond_distance_DH
_geom_hbond_distance_HA
_geom_hbond_distance_DA
_geom_hbond_angle_DHA
C1X H1XB O1 1_555 .89(4) 2.32(4) 3.20(2) 171(3)
